data_6000121
loop_
_publ_author_name
'Kaduk, J. A.'

_publ_section_title
;
 Terephthalate salts: salts of monopositive cations
;
_journal_issue 3
_journal_name_full 'Acta Crystallographica B'
_journal_page_first 474
_journal_page_last 485
_journal_paper_doi 10.1107/S0108768199014718
_journal_volume 56
_journal_year 2000
_chemical_formula_sum 'C8 H12 N2 O4'
_space_group_name_H-M_alt Pbc2
_cell_angle_alpha 90.000
_cell_angle_beta 90.000
_cell_angle_gamma 90.000
_cell_length_a 4.0053
_cell_length_b 11.8136
_cell_length_c 20.1857
_cell_volume 955.13
_cod_duplicate_entry 2102063
_cod_database_code 6000121

loop_
_atom_site_label
_atom_site_fract_x
_atom_site_fract_y
_atom_site_fract_z
? ? ? ?
